data_2243493
loop_
_publ_author_name
'Hulsman, Andrew'
'Lorenzana, Isabel'
'Schultz, Theodore'
'Squires, Breezy'
'Stenfors, Brock A.'
'Tolonen, Mason'
'Staples, Richard J.'
'Biros, Shannon M.'
'Winchester, William R.'

_publ_section_title
;
 Syntheses and crystal structures of the anhydride
 4-oxatetracyclo[5.3.2.0^2,6^.0^8,10^]dodec-11-ene-3,5-dione and the
 related imide
 4-(4-bromophenyl)-4-azatetracyclo[5.3.2.0^2,6^.0^8,10^]dodec-11-ene-3,5-dione
;
_journal_coeditor_code HB7931
_journal_issue 8
_journal_name_full 'Acta Crystallographica Section E'
_journal_page_first 1311
_journal_page_last 1315
_journal_paper_doi 10.1107/S2056989020009512
_journal_volume 76
_journal_year 2020
_chemical_formula_iupac 'C11 H10 O3'
_chemical_formula_moiety 'C11 H10 O3'
_chemical_formula_sum 'C11 H10 O3'
_chemical_formula_weight 190.19
_chemical_name_systematic
;
4-Oxatetracyclo[5.3.2.0^2,6^.0^8,10^]dodec-11-ene-3,5-dione
;
_space_group_crystal_system monoclinic
_space_group_IT_number 14
_space_group_name_Hall '-P 2yn'
_space_group_name_H-M_alt 'P 1 21/n 1'
_atom_sites_solution_hydrogens geom
_atom_sites_solution_primary direct
_cell_angle_alpha 90
_cell_angle_beta 92.6226(15)
_cell_angle_gamma 90
_cell_formula_units_Z 8
_cell_length_a 11.3538(3)
_cell_length_b 7.4062(2)
_cell_length_c 20.5398(5)
_cell_measurement_reflns_used 8934
_cell_measurement_temperature 173(2)
_cell_measurement_theta_max 72.400
_cell_measurement_theta_min 3.897
_cell_volume 1725.35(8)
_computing_cell_refinement
;
SAINT (Bruker, 2013)
;
_computing_data_collection
;
APEX2 (Bruker, 2013)
;
_computing_data_reduction
;
SAINT (Bruker, 2013)
;
_computing_molecular_graphics
;
<i>OLEX2</i> (Dolomanov <i>et al.</i>,  2009; Bourhis <i>et al.</i>,
2015)
;
_computing_publication_material
;
CrystalMaker (Palmer, 2007)
;
_computing_structure_refinement
;
ShelXL (Sheldrick, 2015)
;
_computing_structure_solution
;
ShelXS (Sheldrick, 2008)
;
_diffrn_ambient_temperature 173.0
_diffrn_measured_fraction_theta_full 0.992
_diffrn_measured_fraction_theta_max 0.986
_diffrn_measurement_device_type 'Bruker APEXII CCD'
_diffrn_measurement_method '\f and \w scans'
_diffrn_radiation_type CuK\a
_diffrn_radiation_wavelength 1.54178
_diffrn_reflns_av_R_equivalents 0.0280
_diffrn_reflns_av_unetI/netI 0.0274
_diffrn_reflns_limit_h_max 13
_diffrn_reflns_limit_h_min -14
_diffrn_reflns_limit_k_max 9
_diffrn_reflns_limit_k_min -9
_diffrn_reflns_limit_l_max 25
_diffrn_reflns_limit_l_min -25
_diffrn_reflns_number 13466
_diffrn_reflns_theta_full 67.679
_diffrn_reflns_theta_max 72.394
_diffrn_reflns_theta_min 4.309
_diffrn_standards_number 0
_exptl_absorpt_coefficient_mu 0.884
_exptl_absorpt_correction_T_max 0.7536
_exptl_absorpt_correction_T_min 0.6748
_exptl_absorpt_correction_type multi-scan
_exptl_absorpt_process_details
;
(SADABS; Bruker, 2013)
;
_exptl_crystal_colour colourless
_exptl_crystal_density_diffrn 1.464
_exptl_crystal_description chunk
_exptl_crystal_F_000 800
_exptl_crystal_size_max 0.526
_exptl_crystal_size_mid 0.322
_exptl_crystal_size_min 0.223
_refine_diff_density_max 0.217
_refine_diff_density_min -0.398
_refine_ls_extinction_method none
_refine_ls_goodness_of_fit_ref 1.059
_refine_ls_hydrogen_treatment constr
_refine_ls_matrix_type full
_refine_ls_number_parameters 253
_refine_ls_number_reflns 3353
_refine_ls_number_restraints 0
_refine_ls_restrained_S_all 1.059
_refine_ls_R_factor_all 0.0482
_refine_ls_R_factor_gt 0.0452
_refine_ls_shift/su_max 0.000
_refine_ls_shift/su_mean 0.000
_refine_ls_structure_factor_coef Fsqd
_refine_ls_weighting_details 'w=1/[\s^2^(Fo^2^)+(0.0673P)^2^+0.5724P] where P=(Fo^2^+2Fc^2^)/3'
_refine_ls_weighting_scheme calc
_refine_ls_wR_factor_gt 0.1136
_refine_ls_wR_factor_ref 0.1163
_reflns_number_gt 3070
_reflns_number_total 3353
_reflns_threshold_expression 'I > 2\s(I)'
_cod_data_source_file hb7931sup1.cif
_cod_data_source_block I
_cod_database_code 2243493
_shelx_space_group_comment
;
The symmetry employed for this shelxl refinement is uniquely defined
by the following loop, which should always be used as a source of
symmetry information in preference to the above space-group names.
They are only intended as comments.
;
_shelx_estimated_absorpt_t_min 0.653
_shelx_estimated_absorpt_t_max 0.827

loop_
_space_group_symop_operation_xyz
'x, y, z'
'-x+1/2, y+1/2, -z+1/2'
'-x, -y, -z'
'x-1/2, -y-1/2, z-1/2'

loop_
_atom_site_type_symbol
_atom_site_label
_atom_site_fract_x
_atom_site_fract_y
_atom_site_fract_z
_atom_site_U_iso_or_equiv
_atom_site_adp_type
_atom_site_calc_flag
_atom_site_occupancy
_atom_site_disorder_assembly
_atom_site_disorder_group
O O1 0.92952(11) 0.22515(15) 0.01539(5) 0.0378(3) Uani d 1 . .
O O2 0.91944(10) 0.21601(15) 0.23113(5) 0.0354(3) Uani d 1 . .
O O3 0.92868(9) 0.18344(13) 0.12312(5) 0.0287(2) Uani d 1 . .
C C1 0.92625(12) 0.29232(19) 0.06814(7) 0.0249(3) Uani d 1 . .
C C2 0.92145(12) 0.28818(19) 0.17941(7) 0.0243(3) Uani d 1 . .
C C3 0.92092(11) 0.48779(18) 0.08716(6) 0.0212(3) Uani d 1 . .
H H3 0.9931 0.5521 0.0734 0.025 Uiso calc 1 . .
C C4 0.91806(11) 0.48510(18) 0.16185(6) 0.0206(3) Uani d 1 . .
H H4 0.9892 0.5477 0.1814 0.025 Uiso calc 1 . .
C C5 0.80361(12) 0.57992(19) 0.18403(6) 0.0240(3) Uani d 1 . .
H H5 0.7976 0.5761 0.2324 0.029 Uiso calc 1 . .
C C6 0.70138(12) 0.4864(2) 0.14922(7) 0.0284(3) Uani d 1 . .
H H6 0.6400 0.4300 0.1717 0.034 Uiso calc 1 . .
C C7 0.70364(12) 0.4889(2) 0.08459(8) 0.0288(3) Uani d 1 . .
H H7 0.6438 0.4348 0.0573 0.035 Uiso calc 1 . .
C C8 0.80824(12) 0.58391(19) 0.05799(6) 0.0245(3) Uani d 1 . .
H H8 0.8054 0.5833 0.0093 0.029 Uiso calc 1 . .
C C9 0.81906(12) 0.77608(19) 0.08545(7) 0.0259(3) Uani d 1 . .
H H9 0.8782 0.8575 0.0659 0.031 Uiso calc 1 . .
C C10 0.81589(12) 0.77348(19) 0.15890(7) 0.0255(3) Uani d 1 . .
H H10 0.8732 0.8536 0.1835 0.031 Uiso calc 1 . .
C C11 0.71901(13) 0.8646(2) 0.11912(8) 0.0317(3) Uani d 1 . .
H H11C 0.7163 0.9982 0.1197 0.038 Uiso calc 1 . .
H H11D 0.6410 0.8046 0.1159 0.038 Uiso calc 1 . .
O O1A 0.45014(10) 0.77462(14) 0.02985(5) 0.0328(3) Uani d 1 . .
O O2A 0.12278(10) 0.77025(15) 0.13936(6) 0.0386(3) Uani d 1 . .
O O3A 0.28206(9) 0.73501(13) 0.08039(5) 0.0313(3) Uani d 1 . .
C C1A 0.36811(12) 0.84253(19) 0.05447(6) 0.0241(3) Uani d 1 . .
C C2A 0.19782(12) 0.8398(2) 0.10974(7) 0.0270(3) Uani d 1 . .
C C3A 0.34016(11) 1.03897(17) 0.06434(6) 0.0206(3) Uani d 1 . .
H H3A 0.3307 1.1025 0.0215 0.025 Uiso calc 1 . .
C C4A 0.22267(11) 1.03737(18) 0.09904(6) 0.0219(3) Uani d 1 . .
H H4A 0.1585 1.0939 0.0710 0.026 Uiso calc 1 . .
C C5A 0.23788(12) 1.13775(19) 0.16575(6) 0.0239(3) Uani d 1 . .
H H5A 0.1634 1.1373 0.1899 0.029 Uiso calc 1 . .
C C6A 0.33646(12) 1.04165(19) 0.20315(6) 0.0254(3) Uani d 1 . .
H H6A 0.3267 0.9881 0.2446 0.031 Uiso calc 1 . .
C C7A 0.43832(12) 1.03759(19) 0.17356(6) 0.0240(3) Uani d 1 . .
H H7A 0.5066 0.9791 0.1919 0.029 Uiso calc 1 . .
C C8A 0.43686(11) 1.13289(18) 0.10893(6) 0.0216(3) Uani d 1 . .
H H8A 0.5158 1.1289 0.0893 0.026 Uiso calc 1 . .
C C9A 0.39235(12) 1.32691(19) 0.11555(7) 0.0250(3) Uani d 1 . .
H H9A 0.4001 1.4080 0.0771 0.030 Uiso calc 1 . .
C C10A 0.27558(12) 1.32973(19) 0.14820(7) 0.0260(3) Uani d 1 . .
H H10A 0.2131 1.4120 0.1293 0.031 Uiso calc 1 . .
C C11A 0.38257(13) 1.4167(2) 0.18102(7) 0.0307(3) Uani d 1 . .
H H11A 0.4195 1.3554 0.2196 0.037 Uiso calc 1 . .
H H11B 0.3854 1.5503 0.1826 0.037 Uiso calc 1 . .

loop_
_atom_site_aniso_label
_atom_site_aniso_U_11
_atom_site_aniso_U_22
_atom_site_aniso_U_33
_atom_site_aniso_U_12
_atom_site_aniso_U_13
_atom_site_aniso_U_23
O1 0.0524(7) 0.0336(6) 0.0279(6) 0.0065(5) 0.0060(5) -0.0079(4)
O2 0.0469(7) 0.0310(6) 0.0285(5) -0.0024(5) 0.0018(5) 0.0078(4)
O3 0.0367(6) 0.0208(5) 0.0286(5) 0.0005(4) 0.0026(4) -0.0004(4)
C1 0.0235(6) 0.0260(7) 0.0255(7) 0.0018(5) 0.0032(5) -0.0010(5)
C2 0.0223(6) 0.0261(7) 0.0246(7) -0.0028(5) 0.0009(5) 0.0001(5)
C3 0.0198(6) 0.0226(6) 0.0212(6) -0.0012(5) 0.0027(5) -0.0005(5)
C4 0.0186(6) 0.0226(6) 0.0205(6) -0.0031(5) 0.0007(5) -0.0005(5)
C5 0.0220(6) 0.0265(7) 0.0238(6) -0.0006(5) 0.0050(5) -0.0031(5)
C6 0.0192(6) 0.0274(7) 0.0391(8) -0.0028(5) 0.0066(6) -0.0035(6)
C7 0.0210(7) 0.0274(7) 0.0375(8) -0.0006(5) -0.0039(6) -0.0077(6)
C8 0.0253(7) 0.0258(7) 0.0220(6) 0.0028(5) -0.0025(5) -0.0014(5)
C9 0.0263(7) 0.0232(7) 0.0281(7) 0.0024(5) -0.0008(5) 0.0013(5)
C10 0.0245(7) 0.0241(7) 0.0279(7) 0.0000(5) 0.0004(5) -0.0051(5)
C11 0.0281(7) 0.0269(7) 0.0398(8) 0.0063(6) -0.0011(6) -0.0046(6)
O1A 0.0345(6) 0.0312(5) 0.0329(5) 0.0046(4) 0.0041(4) -0.0083(4)
O2A 0.0344(6) 0.0365(6) 0.0454(7) -0.0156(5) 0.0066(5) 0.0019(5)
O3A 0.0321(6) 0.0218(5) 0.0399(6) -0.0027(4) 0.0022(4) -0.0014(4)
C1A 0.0268(7) 0.0251(7) 0.0201(6) -0.0015(5) -0.0031(5) -0.0024(5)
C2A 0.0242(7) 0.0278(7) 0.0287(7) -0.0053(5) -0.0024(5) -0.0007(6)
C3A 0.0226(6) 0.0217(6) 0.0175(6) 0.0003(5) 0.0003(5) 0.0014(5)
C4A 0.0188(6) 0.0245(7) 0.0221(6) -0.0008(5) -0.0009(5) 0.0019(5)
C5A 0.0211(6) 0.0275(7) 0.0236(6) -0.0012(5) 0.0050(5) -0.0008(5)
C6A 0.0284(7) 0.0299(7) 0.0180(6) -0.0031(6) 0.0009(5) 0.0014(5)
C7A 0.0237(6) 0.0266(7) 0.0215(6) 0.0004(5) -0.0031(5) -0.0011(5)
C8A 0.0194(6) 0.0239(7) 0.0218(6) -0.0021(5) 0.0031(5) -0.0018(5)
C9A 0.0260(7) 0.0225(7) 0.0267(7) -0.0031(5) 0.0046(5) -0.0005(5)
C10A 0.0261(7) 0.0239(7) 0.0282(7) 0.0029(5) 0.0043(5) -0.0021(5)
C11A 0.0328(8) 0.0265(7) 0.0330(8) -0.0023(6) 0.0037(6) -0.0070(6)

loop_
_atom_type_symbol
_atom_type_description
_atom_type_scat_dispersion_real
_atom_type_scat_dispersion_imag
_atom_type_scat_source
C C 0.0181 0.0091 'International Tables Vol C Tables 4.2.6.8 and 6.1.1.4'
H H 0.0000 0.0000 'International Tables Vol C Tables 4.2.6.8 and 6.1.1.4'
O O 0.0492 0.0322 'International Tables Vol C Tables 4.2.6.8 and 6.1.1.4'

loop_
_geom_angle_atom_site_label_1
_geom_angle_atom_site_label_2
_geom_angle_atom_site_label_3
_geom_angle_site_symmetry_1
_geom_angle_site_symmetry_3
_geom_angle
_geom_angle_publ_flag
C1 O3 C2 . . 110.55(11) ?
O1 C1 O3 . . 119.75(13) ?
O1 C1 C3 . . 129.86(13) ?
O3 C1 C3 . . 110.39(11) ?
O2 C2 O3 . . 119.55(13) ?
O2 C2 C4 . . 130.45(13) ?
O3 C2 C4 . . 110.00(11) ?
C1 C3 H3 . . 110.1 ?
C1 C3 C4 . . 104.49(10) ?
C1 C3 C8 . . 112.48(11) ?
C4 C3 H3 . . 110.1 ?
C4 C3 C8 . . 109.58(10) ?
C8 C3 H3 . . 110.1 ?
C2 C4 C3 . . 104.53(10) ?
C2 C4 H4 . . 110.0 ?
C2 C4 C5 . . 112.25(11) ?
C3 C4 H4 . . 110.0 ?
C3 C4 C5 . . 109.95(10) ?
C5 C4 H4 . . 110.0 ?
C4 C5 H5 . . 111.9 ?
C6 C5 C4 . . 106.76(11) ?
C6 C5 H5 . . 111.9 ?
C6 C5 C10 . . 110.54(12) ?
C10 C5 C4 . . 103.44(10) ?
C10 C5 H5 . . 111.9 ?
C5 C6 H6 . . 122.6 ?
C7 C6 C5 . . 114.75(12) ?
C7 C6 H6 . . 122.6 ?
C6 C7 H7 . . 122.6 ?
C6 C7 C8 . . 114.89(12) ?
C8 C7 H7 . . 122.6 ?
C3 C8 H8 . . 111.8 ?
C7 C8 C3 . . 107.11(11) ?
C7 C8 H8 . . 111.8 ?
C7 C8 C9 . . 110.60(11) ?
C9 C8 C3 . . 103.41(10) ?
C9 C8 H8 . . 111.8 ?
C8 C9 H9 . . 117.1 ?
C10 C9 C8 . . 110.50(11) ?
C10 C9 H9 . . 117.1 ?
C11 C9 C8 . . 121.54(12) ?
C11 C9 H9 . . 117.1 ?
C11 C9 C10 . . 59.62(9) ?
C5 C10 H10 . . 116.9 ?
C9 C10 C5 . . 110.79(11) ?
C9 C10 H10 . . 116.9 ?
C11 C10 C5 . . 121.90(12) ?
C11 C10 C9 . . 60.05(9) ?
C11 C10 H10 . . 116.9 ?
C9 C11 H11C . . 117.7 ?
C9 C11 H11D . . 117.7 ?
C10 C11 C9 . . 60.33(9) ?
C10 C11 H11C . . 117.7 ?
C10 C11 H11D . . 117.7 ?
H11C C11 H11D . . 114.9 ?
C1A O3A C2A . . 110.90(11) ?
O1A C1A O3A . . 119.95(13) ?
O1A C1A C3A . . 129.73(13) ?
O3A C1A C3A . . 110.31(11) ?
O2A C2A O3A . . 120.26(14) ?
O2A C2A C4A . . 129.74(14) ?
O3A C2A C4A . . 109.97(11) ?
C1A C3A H3A . . 110.6 ?
C1A C3A C4A . . 104.31(11) ?
C1A C3A C8A . . 111.28(11) ?
C4A C3A H3A . . 110.6 ?
C4A C3A C8A . . 109.43(10) ?
C8A C3A H3A . . 110.6 ?
C2A C4A C3A . . 104.27(11) ?
C2A C4A H4A . . 110.7 ?
C2A C4A C5A . . 110.36(11) ?
C3A C4A H4A . . 110.7 ?
C3A C4A C5A . . 109.80(10) ?
C5A C4A H4A . . 110.7 ?
C4A C5A H5A . . 111.8 ?
C6A C5A C4A . . 105.79(10) ?
C6A C5A H5A . . 111.8 ?
C6A C5A C10A . . 110.44(11) ?
C10A C5A C4A . . 104.84(10) ?
C10A C5A H5A . . 111.8 ?
C5A C6A H6A . . 122.6 ?
C7A C6A C5A . . 114.74(12) ?
C7A C6A H6A . . 122.6 ?
C6A C7A H7A . . 122.6 ?
C6A C7A C8A . . 114.71(12) ?
C8A C7A H7A . . 122.6 ?
C3A C8A H8A . . 111.7 ?
C7A C8A C3A . . 106.74(10) ?
C7A C8A H8A . . 111.7 ?
C7A C8A C9A . . 110.65(11) ?
C9A C8A C3A . . 104.13(10) ?
C9A C8A H8A . . 111.7 ?
C8A C9A H9A . . 116.9 ?
C10A C9A C8A . . 110.59(11) ?
C10A C9A H9A . . 116.9 ?
C11A C9A C8A . . 122.06(12) ?
C11A C9A H9A . . 116.9 ?
C11A C9A C10A . . 59.82(9) ?
C5A C10A H10A . . 117.1 ?
C9A C10A C5A . . 110.56(11) ?
C9A C10A H10A . . 117.1 ?
C11A C10A C5A . . 121.31(12) ?
C11A C10A C9A . . 59.96(9) ?
C11A C10A H10A . . 117.1 ?
C9A C11A H11A . . 117.7 ?
C9A C11A H11B . . 117.7 ?
C10A C11A C9A . . 60.22(9) ?
C10A C11A H11A . . 117.7 ?
C10A C11A H11B . . 117.7 ?
H11A C11A H11B . . 114.9 ?

loop_
_geom_bond_atom_site_label_1
_geom_bond_atom_site_label_2
_geom_bond_site_symmetry_2
_geom_bond_distance
_geom_bond_publ_flag
O1 C1 . 1.1943(18) ?
O2 C2 . 1.1904(17) ?
O3 C1 . 1.3868(17) ?
O3 C2 . 1.3978(16) ?
C1 C3 . 1.5014(18) ?
C2 C4 . 1.5024(18) ?
C3 H3 . 1.0000 ?
C3 C4 . 1.5360(17) ?
C3 C8 . 1.5596(18) ?
C4 H4 . 1.0000 ?
C4 C5 . 1.5631(17) ?
C5 H5 . 1.0000 ?
C5 C6 . 1.5040(19) ?
C5 C10 . 1.5321(19) ?
C6 H6 . 0.9500 ?
C6 C7 . 1.329(2) ?
C7 H7 . 0.9500 ?
C7 C8 . 1.504(2) ?
C8 H8 . 1.0000 ?
C8 C9 . 1.5337(19) ?
C9 H9 . 1.0000 ?
C9 C10 . 1.5110(19) ?
C9 C11 . 1.5066(19) ?
C10 H10 . 1.0000 ?
C10 C11 . 1.500(2) ?
C11 H11C . 0.9900 ?
C11 H11D . 0.9900 ?
O1A C1A . 1.1913(17) ?
O2A C2A . 1.1871(18) ?
O3A C1A . 1.3855(17) ?
O3A C2A . 1.3905(18) ?
C1A C3A . 1.5048(18) ?
C2A C4A . 1.5080(19) ?
C3A H3A . 1.0000 ?
C3A C4A . 1.5409(17) ?
C3A C8A . 1.5607(17) ?
C4A H4A . 1.0000 ?
C4A C5A . 1.5616(18) ?
C5A H5A . 1.0000 ?
C5A C6A . 1.5068(19) ?
C5A C10A . 1.5326(19) ?
C6A H6A . 0.9500 ?
C6A C7A . 1.3312(19) ?
C7A H7A . 0.9500 ?
C7A C8A . 1.5028(18) ?
C8A H8A . 1.0000 ?
C8A C9A . 1.5313(19) ?
C9A H9A . 1.0000 ?
C9A C10A . 1.5131(18) ?
C9A C11A . 1.5091(19) ?
C10A H10A . 1.0000 ?
C10A C11A . 1.507(2) ?
C11A H11A . 0.9900 ?
C11A H11B . 0.9900 ?

loop_
_geom_hbond_atom_site_label_D
_geom_hbond_atom_site_label_H
_geom_hbond_atom_site_label_A
_geom_hbond_site_symmetry_A
_geom_hbond_distance_DH
_geom_hbond_distance_HA
_geom_hbond_distance_DA
_geom_hbond_angle_DHA
C3 H3 O1 3_765 1.00 2.64 3.4882(17) 143
C3 H3 O2A 1_655 1.00 2.54 3.2487(17) 128
C4 H4 O2A 1_655 1.00 2.43 3.1897(16) 133
C7 H7 O1A 3_665 0.95 2.56 3.4652(18) 159
C8A H8A O1A 3_675 1.00 2.59 3.2521(17) 123
C9 H9 O3 1_565 1.00 2.73 3.3409(17) 119

_cod_database_fobs_code 2243493
